data_7110903
loop_
_publ_author_name
'Jankowski, Pawe\/l'
'Wicha, Jerzy'
'Zarecki, Andrzej'
'Schaumann, Ernst'
'Adiwidjaja, Gunadi'
'Asztemborska, Monika'

_publ_section_title
;
 Preparation of optically active n-butyl(methyl)phenyl-,
 tert-butyl(methyl)phenyl- and isopropyl(methyl)phenylsilanes from the
 corresponding silyl chlorides using
 2,2&#x2032;-dihydroxy-1,1&#x2032;-binaphthyls as resolving agents
;
_journal_issue 12
_journal_name_full 'Chemical Communications'
_journal_page_first 1029
_journal_paper_doi 10.1039/b001440k
_journal_year 2000
_chemical_formula_sum 'C31 H30 O2 Si'
_chemical_formula_weight 462.64
_chemical_name_systematic
; 
 ? 
;
_space_group_IT_number 19
_symmetry_cell_setting orthorhombic
_symmetry_space_group_name_Hall 'P 2ac 2ab'
_symmetry_space_group_name_H-M 'P 21 21 21'
_atom_sites_solution_hydrogens difmap
_atom_sites_solution_primary direct
_atom_sites_solution_secondary difmap
_audit_creation_method SHELXL-97
_cell_angle_alpha 90.00
_cell_angle_beta 90.00
_cell_angle_gamma 90.00
_cell_formula_units_Z 4
_cell_length_a 8.3530(10)
_cell_length_b 13.3170(10)
_cell_length_c 23.5330(10)
_cell_measurement_reflns_used 25
_cell_measurement_temperature 293(2)
_cell_measurement_theta_max 37.0
_cell_measurement_theta_min 21.6
_cell_volume 2617.7(4)
_computing_cell_refinement 'Gitkon, J.Eck, 1995'
_computing_data_collection 'Molen CAD4'
_computing_data_reduction 'Molen CAD4'
_computing_molecular_graphics ORTEP3
_computing_publication_material SHELXL-97
_computing_structure_refinement 'SHELXL-97 (Sheldrick, 1997)'
_computing_structure_solution 'SIR-92 (Giacovazzo, 1993)'
_diffrn_ambient_temperature 293(2)
_diffrn_measured_fraction_theta_full 0.793
_diffrn_measured_fraction_theta_max 0.793
_diffrn_measurement_device_type 'CAD4 Enraf-Nonius'
_diffrn_measurement_method theta-2theta-scan
_diffrn_radiation_monochromator graphite
_diffrn_radiation_source 'fine-focus sealed tube'
_diffrn_radiation_type CuK\a
_diffrn_radiation_wavelength 1.54184
_diffrn_reflns_av_R_equivalents 0.0290
_diffrn_reflns_av_sigmaI/netI 0.0210
_diffrn_reflns_limit_h_max 10
_diffrn_reflns_limit_h_min 0
_diffrn_reflns_limit_k_max 3
_diffrn_reflns_limit_k_min -16
_diffrn_reflns_limit_l_max 28
_diffrn_reflns_limit_l_min 0
_diffrn_reflns_number 2663
_diffrn_reflns_theta_full 69.85
_diffrn_reflns_theta_max 69.85
_diffrn_reflns_theta_min 3.76
_diffrn_standards_decay_% 0.4
_diffrn_standards_interval_time 120min
_diffrn_standards_number 2
_exptl_absorpt_coefficient_mu 0.976
_exptl_absorpt_correction_T_max 0.85
_exptl_absorpt_correction_T_min 0.64
_exptl_absorpt_correction_type numeric
_exptl_crystal_colour colourless
_exptl_crystal_density_diffrn 1.174
_exptl_crystal_density_method 'not measured'
_exptl_crystal_description 'transparent needle'
_exptl_crystal_F_000 984
_exptl_crystal_size_max 0.39
_exptl_crystal_size_mid 0.20
_exptl_crystal_size_min 0.15
_refine_diff_density_max 0.202
_refine_diff_density_min -0.342
_refine_diff_density_rms 0.030
_refine_ls_abs_structure_details 'Flack H D (1983), Acta Cryst. A39, 876-881'
_refine_ls_abs_structure_Flack -0.08(4)
_refine_ls_extinction_coef 0.0041(5)
_refine_ls_extinction_expression Fc^*^=kFc[1+0.001xFc^2^\l^3^/sin(2\q)]^-1/4^
_refine_ls_extinction_method SHELXL
_refine_ls_goodness_of_fit_ref 0.561
_refine_ls_hydrogen_treatment mixed
_refine_ls_matrix_type full
_refine_ls_number_parameters 392
_refine_ls_number_reflns 2606
_refine_ls_number_restraints 0
_refine_ls_restrained_S_all 0.561
_refine_ls_R_factor_all 0.0356
_refine_ls_R_factor_gt 0.0356
_refine_ls_shift/su_max 0.002
_refine_ls_shift/su_mean 0.000
_refine_ls_structure_factor_coef Fsqd
_refine_ls_weighting_details 'w=1/[\s^2^(Fo^2^)+(0.1630P)^2^+0.7462P] where P=(Fo^2^+2Fc^2^)/3'
_refine_ls_weighting_scheme calc
_refine_ls_wR_factor_gt 0.1063
_refine_ls_wR_factor_ref 0.1063
_reflns_number_gt 2606
_reflns_number_total 2606
_reflns_threshold_expression >2sigma(I)
_cod_data_source_file b001440ksup1.cif
_cod_data_source_block sibina
_cod_depositor_comments
;
The following automatic conversions were performed:

'_symmetry_cell_setting' value 'Orthorhombic' changed to
'orthorhombic' according to
/home/saulius/struct/CIF-dictionaries/cif_core.dic dictionary named
'cif_core.dic' version 2.4.2 from 2011-04-26.

Automatic conversion script
Id: cif_fix_values 1891 2012-01-12 08:04:46Z andrius 

The following automatic conversions were performed:

'_refine_ls_weighting_scheme' value 'calc
w=1/[\s^2^(Fo^2^)+(0.1630P)^2^+0.7462P] where P=(Fo^2^+2Fc^2^)/3' was
changed to 'calc'. New tag '_refine_ls_weighting_details' was
created. The value of the new tag was set to
'w=1/[\s^2^(Fo^2^)+(0.1630P)^2^+0.7462P] where P=(Fo^2^+2Fc^2^)/3'.

Automatic conversion script
Id: cif_fix_values 3143 2015-03-26 13:38:13Z robertas 
;
_cod_original_sg_symbol_H-M P2(1)2(1)2(1)
_cod_database_code 7110903

loop_
_symmetry_equiv_pos_as_xyz
'x, y, z'
'-x+1/2, -y, z+1/2'
'-x, y+1/2, -z+1/2'
'x+1/2, -y+1/2, -z'

loop_
_atom_site_label
_atom_site_type_symbol
_atom_site_fract_x
_atom_site_fract_y
_atom_site_fract_z
_atom_site_U_iso_or_equiv
_atom_site_adp_type
_atom_site_occupancy
_atom_site_calc_flag
_atom_site_refinement_flags
Si2 Si 1.12809(9) 0.33412(6) 0.15259(3) 0.0564(2) Uani 1 d .
O2 O 0.9976(3) 0.42522(17) 0.14077(9) 0.0736(6) Uani 1 d .
O12 O 1.0113(4) 0.7207(3) 0.17444(14) 0.0990(9) Uani 1 d .
C1 C 0.8099(3) 0.5532(2) 0.15064(12) 0.0534(5) Uani 1 d .
C2 C 0.8687(3) 0.4622(2) 0.16845(11) 0.0581(6) Uani 1 d .
C3 C 0.7978(4) 0.4102(3) 0.21417(13) 0.0686(8) Uani 1 d .
C4 C 0.6671(4) 0.4492(3) 0.24084(13) 0.0679(8) Uani 1 d .
C4A C 0.6005(3) 0.5408(2) 0.22299(11) 0.0599(7) Uani 1 d .
C5 C 0.4603(4) 0.5803(3) 0.24962(15) 0.0774(9) Uani 1 d .
C6 C 0.3895(5) 0.6650(3) 0.22849(19) 0.0912(11) Uani 1 d .
C7 C 0.4528(5) 0.7130(3) 0.1822(2) 0.0873(11) Uani 1 d .
C8 C 0.5929(4) 0.6804(2) 0.15681(15) 0.0719(8) Uani 1 d .
C8A C 0.6682(3) 0.5920(2) 0.17696(11) 0.0545(6) Uani 1 d .
C11 C 0.8949(3) 0.60988(19) 0.10467(12) 0.0566(6) Uani 1 d .
C12 C 0.9922(5) 0.6887(3) 0.11947(16) 0.0753(8) Uani 1 d .
C13 C 1.0826(5) 0.7402(3) 0.0778(2) 0.0934(13) Uani 1 d .
C14 C 1.0760(5) 0.7123(3) 0.0233(2) 0.0947(12) Uani 1 d .
C14A C 0.9776(4) 0.6318(2) 0.00472(14) 0.0711(8) Uani 1 d .
C15 C 0.9685(5) 0.6011(3) -0.05183(16) 0.0846(10) Uani 1 d .
C16 C 0.8663(6) 0.5269(4) -0.06850(15) 0.0917(11) Uani 1 d .
C17 C 0.7705(5) 0.4794(3) -0.02836(15) 0.0819(10) Uani 1 d .
C18 C 0.7802(4) 0.5050(2) 0.02811(14) 0.0667(7) Uani 1 d .
C18A C 0.8835(3) 0.5820(2) 0.04680(11) 0.0570(6) Uani 1 d .
C20 C 1.2232(5) 0.3484(4) 0.22319(14) 0.0861(10) Uani 1 d .
H201 H 1.1461 0.3341 0.2524 0.121(16) Uiso 1 calc R
H202 H 1.2612 0.4160 0.2275 0.16(2) Uiso 1 calc R
H203 H 1.3115 0.3026 0.2263 0.26(4) Uiso 1 calc R
C21 C 1.2734(3) 0.3523(3) 0.09317(13) 0.0671(7) Uani 1 d .
C22 C 1.4186(5) 0.2811(4) 0.10119(19) 0.0962(13) Uani 1 d .
H221 H 1.3818 0.2129 0.1033 0.126(19) Uiso 1 calc R
H222 H 1.4737 0.2982 0.1357 0.123(17) Uiso 1 calc R
H223 H 1.4903 0.2882 0.0696 0.17(2) Uiso 1 calc R
C23 C 1.1924(6) 0.3290(4) 0.03640(14) 0.0951(12) Uani 1 d .
H231 H 1.2675 0.3388 0.0060 0.120(15) Uiso 1 calc R
H232 H 1.1025 0.3730 0.0312 0.122(17) Uiso 1 calc R
H233 H 1.1563 0.2605 0.0363 0.13(2) Uiso 1 calc R
C24 C 1.3331(5) 0.4606(3) 0.0928(2) 0.0951(12) Uani 1 d .
H241 H 1.3987 0.4714 0.0599 0.101(13) Uiso 1 calc R
H242 H 1.3950 0.4730 0.1265 0.17(3) Uiso 1 calc R
H243 H 1.2432 0.5055 0.0918 0.17(3) Uiso 1 calc R
C25 C 1.0200(3) 0.2116(2) 0.14823(11) 0.0588(6) Uani 1 d .
C26 C 1.0803(4) 0.1244(3) 0.17187(14) 0.0724(8) Uani 1 d .
C27 C 1.0047(6) 0.0328(3) 0.16597(16) 0.0868(10) Uani 1 d .
C28 C 0.8623(6) 0.0270(3) 0.13694(16) 0.0906(11) Uani 1 d .
C29 C 0.7963(5) 0.1114(4) 0.11369(15) 0.0888(11) Uani 1 d .
C30 C 0.8728(5) 0.2029(3) 0.11905(14) 0.0761(8) Uani 1 d .
H3 H 0.841(4) 0.350(3) 0.2247(14) 0.073(10) Uiso 1 d .
H4 H 0.621(5) 0.413(3) 0.2725(16) 0.092(11) Uiso 1 d .
H5 H 0.417(5) 0.540(3) 0.2880(16) 0.088(11) Uiso 1 d .
H6 H 0.285(6) 0.692(3) 0.2465(18) 0.115(15) Uiso 1 d .
H7 H 0.403(7) 0.777(4) 0.169(2) 0.130(17) Uiso 1 d .
H8 H 0.635(4) 0.718(2) 0.1196(13) 0.066(8) Uiso 1 d .
H12 H 0.979(7) 0.673(4) 0.189(3) 0.13(2) Uiso 1 d .
H13 H 1.142(6) 0.795(4) 0.0909(18) 0.109(14) Uiso 1 d .
H14 H 1.130(6) 0.748(4) -0.0109(18) 0.109(13) Uiso 1 d .
H15 H 1.053(6) 0.632(4) -0.085(2) 0.136(18) Uiso 1 d .
H16 H 0.864(5) 0.507(3) -0.1088(17) 0.084(10) Uiso 1 d .
H17 H 0.701(7) 0.421(4) -0.044(2) 0.125(16) Uiso 1 d .
H18 H 0.725(4) 0.472(2) 0.0542(12) 0.053(7) Uiso 1 d .
H26 H 1.168(5) 0.127(3) 0.1929(15) 0.087(11) Uiso 1 d .
H27 H 1.055(5) -0.038(3) 0.1768(16) 0.090(11) Uiso 1 d .
H28 H 0.818(5) -0.042(3) 0.1339(15) 0.093(12) Uiso 1 d .
H29 H 0.695(6) 0.105(4) 0.0910(18) 0.111(14) Uiso 1 d .
H30 H 0.824(8) 0.264(5) 0.100(2) 0.16(2) Uiso 1 d .

loop_
_atom_site_aniso_label
_atom_site_aniso_U_11
_atom_site_aniso_U_22
_atom_site_aniso_U_33
_atom_site_aniso_U_23
_atom_site_aniso_U_13
_atom_site_aniso_U_12
Si2 0.0531(3) 0.0560(4) 0.0600(3) 0.0033(3) 0.0018(3) 0.0063(3)
O2 0.0681(12) 0.0683(13) 0.0843(13) 0.0215(11) 0.0240(10) 0.0214(11)
O12 0.106(2) 0.092(2) 0.0990(18) -0.0239(17) 0.0038(16) -0.0341(18)
C1 0.0507(11) 0.0481(12) 0.0614(12) 0.0012(11) 0.0053(11) -0.0012(11)
C2 0.0502(12) 0.0580(14) 0.0662(13) 0.0049(11) 0.0100(11) 0.0039(13)
C3 0.0685(17) 0.0623(16) 0.0750(17) 0.0181(15) 0.0114(14) 0.0081(15)
C4 0.0652(17) 0.0730(19) 0.0654(15) 0.0059(15) 0.0134(13) -0.0043(15)
C4A 0.0534(14) 0.0656(16) 0.0608(13) -0.0131(13) 0.0047(11) -0.0055(13)
C5 0.0674(18) 0.080(2) 0.084(2) -0.0232(18) 0.0207(16) -0.0022(18)
C6 0.077(2) 0.084(2) 0.112(3) -0.028(2) 0.019(2) 0.017(2)
C7 0.081(2) 0.070(2) 0.111(3) -0.013(2) 0.005(2) 0.023(2)
C8 0.0764(18) 0.0568(16) 0.0826(19) -0.0065(15) 0.0035(16) 0.0121(14)
C8A 0.0508(13) 0.0499(12) 0.0629(13) -0.0089(11) -0.0003(10) -0.0018(11)
C11 0.0524(13) 0.0450(12) 0.0724(15) 0.0062(11) 0.0061(12) 0.0009(12)
C12 0.0763(19) 0.0593(17) 0.090(2) -0.0017(15) 0.0079(17) -0.0127(16)
C13 0.095(3) 0.075(2) 0.110(3) 0.005(2) 0.010(2) -0.039(2)
C14 0.099(3) 0.082(2) 0.104(3) 0.027(2) 0.017(2) -0.027(2)
C14A 0.0697(17) 0.0641(18) 0.0794(18) 0.0224(15) 0.0092(15) -0.0005(16)
C15 0.093(2) 0.085(2) 0.0757(19) 0.0221(18) 0.0142(18) 0.006(2)
C16 0.111(3) 0.095(3) 0.0687(18) 0.0082(19) 0.000(2) 0.013(3)
C17 0.093(2) 0.076(2) 0.0769(19) 0.0007(18) -0.0086(18) -0.003(2)
C18 0.0701(18) 0.0579(15) 0.0722(16) 0.0060(14) 0.0027(14) -0.0019(15)
C18A 0.0550(13) 0.0468(12) 0.0691(15) 0.0113(12) 0.0059(12) 0.0051(12)
C20 0.100(3) 0.092(3) 0.0668(18) -0.0026(18) -0.0051(17) -0.018(2)
C21 0.0538(14) 0.0775(19) 0.0702(15) 0.0001(15) 0.0075(12) 0.0077(15)
C22 0.070(2) 0.123(4) 0.096(3) 0.000(2) 0.0114(19) 0.032(3)
C23 0.095(2) 0.127(4) 0.0631(17) 0.003(2) 0.0075(17) 0.004(3)
C24 0.080(2) 0.095(3) 0.111(3) 0.007(2) 0.026(2) -0.018(2)
C25 0.0577(13) 0.0639(15) 0.0548(12) 0.0050(13) -0.0035(12) 0.0018(13)
C26 0.0737(19) 0.0696(19) 0.0739(18) 0.0083(15) -0.0084(15) 0.0023(17)
C27 0.106(3) 0.0632(19) 0.091(2) 0.0150(18) 0.002(2) -0.004(2)
C28 0.104(3) 0.085(2) 0.083(2) 0.0054(19) 0.005(2) -0.033(3)
C29 0.079(2) 0.113(3) 0.0749(19) 0.010(2) -0.0062(17) -0.029(2)
C30 0.0678(17) 0.084(2) 0.0768(18) 0.0185(17) -0.0126(16) -0.0046(19)

loop_
_atom_type_symbol
_atom_type_description
_atom_type_scat_dispersion_real
_atom_type_scat_dispersion_imag
_atom_type_scat_source
Si Si 0.2541 0.3302 'International Tables Vol C Tables 4.2.6.8 and 6.1.1.4'
O O 0.0492 0.0322 'International Tables Vol C Tables 4.2.6.8 and 6.1.1.4'
C C 0.0181 0.0091 'International Tables Vol C Tables 4.2.6.8 and 6.1.1.4'
H H 0.0000 0.0000 'International Tables Vol C Tables 4.2.6.8 and 6.1.1.4'

loop_
_geom_angle_atom_site_label_1
_geom_angle_atom_site_label_2
_geom_angle_atom_site_label_3
_geom_angle
O2 Si2 C20 110.97(18)
O2 Si2 C21 101.98(12)
C20 Si2 C21 112.32(17)
O2 Si2 C25 108.26(13)
C20 Si2 C25 110.28(16)
C21 Si2 C25 112.71(14)
C2 O2 Si2 135.31(19)
C12 O12 H12 96(5)
C2 C1 C8A 118.8(2)
C2 C1 C11 119.7(2)
C8A C1 C11 121.5(2)
O2 C2 C1 117.3(2)
O2 C2 C3 121.6(3)
C1 C2 C3 121.1(3)
C4 C3 C2 120.1(3)
C4 C3 H3 122(2)
C2 C3 H3 118(2)
C3 C4 C4A 120.7(3)
C3 C4 H4 119(2)
C4A C4 H4 120(2)
C8A C4A C4 119.6(3)
C8A C4A C5 119.4(3)
C4 C4A C5 120.9(3)
C6 C5 C4A 119.9(4)
C6 C5 H5 124(2)
C4A C5 H5 116(2)
C5 C6 C7 120.5(3)
C5 C6 H6 120(3)
C7 C6 H6 120(3)
C6 C7 C8 121.6(4)
C6 C7 H7 120(3)
C8 C7 H7 119(3)
C7 C8 C8A 119.5(3)
C7 C8 H8 118.9(18)
C8A C8 H8 121.3(18)
C4A C8A C8 119.0(3)
C4A C8A C1 119.5(3)
C8 C8A C1 121.5(3)
C12 C11 C18A 119.0(3)
C12 C11 C1 118.9(3)
C18A C11 C1 122.1(2)
O12 C12 C11 123.1(3)
O12 C12 C13 116.1(3)
C11 C12 C13 120.8(3)
C14 C13 C12 120.5(4)
C14 C13 H13 124(3)
C12 C13 H13 116(3)
C13 C14 C14A 122.0(3)
C13 C14 H14 127(3)
C14A C14 H14 111(3)
C15 C14A C14 123.2(3)
C15 C14A C18A 119.7(3)
C14 C14A C18A 117.1(3)
C16 C15 C14A 121.4(3)
C16 C15 H15 117(3)
C14A C15 H15 121(3)
C15 C16 C17 119.6(4)
C15 C16 H16 119(2)
C17 C16 H16 121(2)
C18 C17 C16 120.7(4)
C18 C17 H17 124(3)
C16 C17 H17 115(3)
C17 C18 C18A 121.2(3)
C17 C18 H18 121.1(18)
C18A C18 H18 117.7(18)
C18 C18A C11 122.1(3)
C18 C18A C14A 117.3(3)
C11 C18A C14A 120.6(3)
Si2 C20 H201 109.5
Si2 C20 H202 109.5
H201 C20 H202 109.5
Si2 C20 H203 109.5
H201 C20 H203 109.5
H202 C20 H203 109.5
C24 C21 C23 109.3(3)
C24 C21 C22 108.8(3)
C23 C21 C22 109.2(3)
C24 C21 Si2 109.8(2)
C23 C21 Si2 109.9(2)
C22 C21 Si2 109.8(2)
C21 C22 H221 109.5
C21 C22 H222 109.5
H221 C22 H222 109.5
C21 C22 H223 109.5
H221 C22 H223 109.5
H222 C22 H223 109.5
C21 C23 H231 109.5
C21 C23 H232 109.5
H231 C23 H232 109.5
C21 C23 H233 109.5
H231 C23 H233 109.5
H232 C23 H233 109.5
C21 C24 H241 109.5
C21 C24 H242 109.5
H241 C24 H242 109.5
C21 C24 H243 109.5
H241 C24 H243 109.5
H242 C24 H243 109.5
C26 C25 C30 116.3(3)
C26 C25 Si2 122.4(2)
C30 C25 Si2 121.3(2)
C27 C26 C25 122.4(3)
C27 C26 H26 118(3)
C25 C26 H26 120(3)
C28 C27 C26 119.7(4)
C28 C27 H27 114(2)
C26 C27 H27 125(2)
C29 C28 C27 120.2(4)
C29 C28 H28 125(2)
C27 C28 H28 114(2)
C28 C29 C30 120.1(3)
C28 C29 H29 119(3)
C30 C29 H29 121(3)
C29 C30 C25 121.3(3)
C29 C30 H30 119(4)
C25 C30 H30 120(4)

loop_
_geom_bond_atom_site_label_1
_geom_bond_atom_site_label_2
_geom_bond_distance
Si2 O2 1.654(2)
Si2 C20 1.851(3)
Si2 C21 1.867(3)
Si2 C25 1.868(3)
O2 C2 1.352(3)
O12 C12 1.371(4)
O12 H12 0.77(6)
C1 C2 1.373(4)
C1 C8A 1.432(4)
C1 C11 1.498(4)
C2 C3 1.409(4)
C3 C4 1.362(4)
C3 H3 0.91(4)
C4 C4A 1.404(4)
C4 H4 0.97(4)
C4A C8A 1.400(4)
C4A C5 1.429(4)
C5 C6 1.367(6)
C5 H5 1.11(4)
C6 C7 1.369(6)
C6 H6 1.03(5)
C7 C8 1.384(5)
C7 H7 1.00(5)
C8 C8A 1.416(4)
C8 H8 1.07(3)
C11 C12 1.372(4)
C11 C18A 1.415(4)
C12 C13 1.415(5)
C13 C14 1.337(6)
C13 H13 0.93(5)
C14 C14A 1.419(5)
C14 H14 1.04(5)
C14A C15 1.394(5)
C14A C18A 1.428(4)
C15 C16 1.364(6)
C15 H15 1.13(5)
C16 C17 1.390(6)
C16 H16 0.99(4)
C17 C18 1.374(5)
C17 H17 1.04(5)
C18 C18A 1.410(4)
C18 H18 0.88(3)
C20 H201 0.9600
C20 H202 0.9600
C20 H203 0.9600
C21 C24 1.526(5)
C21 C23 1.530(5)
C21 C22 1.550(5)
C22 H221 0.9600
C22 H222 0.9600
C22 H223 0.9600
C23 H231 0.9600
C23 H232 0.9600
C23 H233 0.9600
C24 H241 0.9600
C24 H242 0.9600
C24 H243 0.9600
C25 C26 1.382(4)
C25 C30 1.413(4)
C26 C27 1.381(5)
C26 H26 0.89(4)
C27 C28 1.374(6)
C27 H27 1.07(4)
C28 C29 1.366(6)
C28 H28 0.99(4)
C29 C30 1.381(5)
C29 H29 1.00(5)
C30 H30 1.02(6)

loop_
_geom_torsion_atom_site_label_1
_geom_torsion_atom_site_label_2
_geom_torsion_atom_site_label_3
_geom_torsion_atom_site_label_4
_geom_torsion
C20 Si2 O2 C2 -54.4(4)
C21 Si2 O2 C2 -174.2(3)
C25 Si2 O2 C2 66.8(3)
Si2 O2 C2 C1 166.6(2)
Si2 O2 C2 C3 -12.8(5)
C8A C1 C2 O2 176.7(3)
C11 C1 C2 O2 -3.7(4)
C8A C1 C2 C3 -4.0(4)
C11 C1 C2 C3 175.7(3)
O2 C2 C3 C4 -179.5(3)
C1 C2 C3 C4 1.2(5)
C2 C3 C4 C4A 0.6(5)
C3 C4 C4A C8A 0.6(4)
C3 C4 C4A C5 177.9(3)
C8A C4A C5 C6 2.9(5)
C4 C4A C5 C6 -174.4(3)
C4A C5 C6 C7 -0.6(6)
C5 C6 C7 C8 -2.7(6)
C6 C7 C8 C8A 3.6(6)
C4 C4A C8A C8 175.4(3)
C5 C4A C8A C8 -1.9(4)
C4 C4A C8A C1 -3.4(4)
C5 C4A C8A C1 179.2(3)
C7 C8 C8A C4A -1.2(4)
C7 C8 C8A C1 177.6(3)
C2 C1 C8A C4A 5.0(4)
C11 C1 C8A C4A -174.6(3)
C2 C1 C8A C8 -173.7(3)
C11 C1 C8A C8 6.6(4)
C2 C1 C11 C12 -101.1(3)
C8A C1 C11 C12 78.5(3)
C2 C1 C11 C18A 76.1(4)
C8A C1 C11 C18A -104.3(3)
C18A C11 C12 O12 -179.7(3)
C1 C11 C12 O12 -2.4(5)
C18A C11 C12 C13 -1.2(5)
C1 C11 C12 C13 176.0(3)
O12 C12 C13 C14 177.8(4)
C11 C12 C13 C14 -0.8(6)
C12 C13 C14 C14A 1.0(7)
C13 C14 C14A C15 180.0(4)
C13 C14 C14A C18A 0.7(6)
C14 C14A C15 C16 -176.5(4)
C18A C14A C15 C16 2.8(6)
C14A C15 C16 C17 -0.9(6)
C15 C16 C17 C18 -1.4(6)
C16 C17 C18 C18A 2.0(6)
C17 C18 C18A C11 179.7(3)
C17 C18 C18A C14A -0.1(5)
C12 C11 C18A C18 -176.9(3)
C1 C11 C18A C18 5.9(4)
C12 C11 C18A C14A 3.0(4)
C1 C11 C18A C14A -174.2(3)
C15 C14A C18A C18 -2.2(5)
C14 C14A C18A C18 177.2(3)
C15 C14A C18A C11 178.0(3)
C14 C14A C18A C11 -2.7(4)
O2 Si2 C21 C24 53.4(3)
C20 Si2 C21 C24 -65.5(3)
C25 Si2 C21 C24 169.2(2)
O2 Si2 C21 C23 -66.9(3)
C20 Si2 C21 C23 174.2(3)
C25 Si2 C21 C23 48.9(3)
O2 Si2 C21 C22 173.0(3)
C20 Si2 C21 C22 54.1(3)
C25 Si2 C21 C22 -71.2(3)
O2 Si2 C25 C26 -160.4(3)
C20 Si2 C25 C26 -38.9(3)
C21 Si2 C25 C26 87.5(3)
O2 Si2 C25 C30 21.1(3)
C20 Si2 C25 C30 142.7(3)
C21 Si2 C25 C30 -90.9(3)
C30 C25 C26 C27 2.1(5)
Si2 C25 C26 C27 -176.4(3)
C25 C26 C27 C28 -1.7(6)
C26 C27 C28 C29 0.4(6)
C27 C28 C29 C30 0.3(6)
C28 C29 C30 C25 0.2(6)
C26 C25 C30 C29 -1.4(5)
Si2 C25 C30 C29 177.1(3)
